data_7118475
loop_
_publ_author_name
'Hagiwara, Hiroaki'
'Okada, Shohei'

_publ_section_title
;
 A polymorphism-dependent T1/2 shift of 100 K in a hysteretic
 spin-crossover complex related to differences in intermolecular weak
 CH&#x22EF;X hydrogen bonds (X = S vs. S and N)
;
_journal_coden_ASTM CHCOFS
_journal_issue 4
_journal_name_full
;
 Chemical Communications (Cambridge, United Kingdom)
;
_journal_page_first 815
_journal_page_last 818
_journal_paper_doi 10.1039/c5cc08215c
_journal_volume 52
_journal_year 2016
_chemical_formula_sum 'C13 H16 Fe N10 S2'
_chemical_formula_weight 432.33
_space_group_crystal_system monoclinic
_space_group_IT_number 14
_space_group_name_Hall '-P 2yn'
_space_group_name_H-M_alt 'P 1 21/n 1'
_symmetry_space_group_name_Hall '-P 2yn'
_symmetry_space_group_name_H-M 'P 1 21/n 1'
_atom_sites_solution_hydrogens geom
_audit_creation_method SHELXL-2014/6
_audit_update_record
;
2015-09-28 deposited with the CCDC.
2015-11-05 downloaded from the CCDC.
;
_cell_angle_alpha 90
_cell_angle_beta 93.858(2)
_cell_angle_gamma 90
_cell_formula_units_Z 4
_cell_length_a 8.1325(5)
_cell_length_b 8.9739(6)
_cell_length_c 26.230(2)
_cell_measurement_reflns_used 6821
_cell_measurement_temperature 296(2)
_cell_measurement_theta_max 27.4833
_cell_measurement_theta_min 3.2567
_cell_volume 1909.9(2)
_computing_cell_refinement 'CrystalClear (Rigaku/MSC Inc., 2006)'
_computing_data_collection 'CrystalClear (Rigaku/MSC Inc., 2006)'
_computing_data_reduction 'CrystalClear (Rigaku/MSC Inc., 2006)'
_computing_molecular_graphics 'Yadokari-XG 2009 (Wakita Nemoto et al., 2009)'
_computing_publication_material 'Yadokari-XG 2009 (Wakita,Nemoto et al., 2009)'
_computing_structure_refinement 'SHELXL-2014/6 (Sheldrick, 2014)'
_computing_structure_solution 'SIR2014 (Burla, et al., 2014)'
_diffrn_ambient_temperature 296(2)
_diffrn_detector_area_resol_mean 14.7059
_diffrn_measured_fraction_theta_full 0.993
_diffrn_measured_fraction_theta_max 0.983
_diffrn_measurement_device_type 'Rigaku/MSC Mercury CCD'
_diffrn_measurement_method dtprofit.ref
_diffrn_radiation_monochromator 'Graphite Monochromator'
_diffrn_radiation_source 'Rotating Anode'
_diffrn_radiation_type MoK\a
_diffrn_radiation_wavelength 0.7107
_diffrn_reflns_av_R_equivalents 0.0242
_diffrn_reflns_av_unetI/netI 0.0230
_diffrn_reflns_Laue_measured_fraction_full 0.993
_diffrn_reflns_Laue_measured_fraction_max 0.983
_diffrn_reflns_limit_h_max 10
_diffrn_reflns_limit_h_min -9
_diffrn_reflns_limit_k_max 11
_diffrn_reflns_limit_k_min -11
_diffrn_reflns_limit_l_max 34
_diffrn_reflns_limit_l_min -34
_diffrn_reflns_number 17255
_diffrn_reflns_point_group_measured_fraction_full 0.993
_diffrn_reflns_point_group_measured_fraction_max 0.983
_diffrn_reflns_theta_full 25.241
_diffrn_reflns_theta_max 27.483
_diffrn_reflns_theta_min 3.257
_exptl_absorpt_coefficient_mu 1.028
_exptl_absorpt_correction_T_max 0.8467
_exptl_absorpt_correction_T_min 0.7174
_exptl_absorpt_correction_type numerical
_exptl_absorpt_process_details 'NUMABS (Rigaku, 1999)'
_exptl_crystal_colour 'dark red-purple'
_exptl_crystal_density_diffrn 1.504
_exptl_crystal_description block
_exptl_crystal_F_000 888
_exptl_crystal_preparation 'Magnetic properties'
_exptl_crystal_size_max 0.410
_exptl_crystal_size_mid 0.230
_exptl_crystal_size_min 0.190
_refine_diff_density_max 0.685
_refine_diff_density_min -0.517
_refine_diff_density_rms 0.059
_refine_ls_extinction_coef .
_refine_ls_extinction_method none
_refine_ls_goodness_of_fit_ref 1.033
_refine_ls_hydrogen_treatment constr
_refine_ls_matrix_type full
_refine_ls_number_parameters 237
_refine_ls_number_reflns 4313
_refine_ls_number_restraints 0
_refine_ls_restrained_S_all 1.033
_refine_ls_R_factor_all 0.0562
_refine_ls_R_factor_gt 0.0499
_refine_ls_shift/su_max 0.000
_refine_ls_shift/su_mean 0.000
_refine_ls_structure_factor_coef Fsqd
_refine_ls_weighting_details 'w=1/[\s^2^(Fo^2^)+(0.0599P)^2^+1.5543P] where P=(Fo^2^+2Fc^2^)/3'
_refine_ls_weighting_scheme calc
_refine_ls_wR_factor_gt 0.1247
_refine_ls_wR_factor_ref 0.1314
_reflns_Friedel_coverage 0.000
_reflns_Friedel_fraction_full .
_reflns_Friedel_fraction_max .
_reflns_number_gt 3764
_reflns_number_total 4313
_reflns_threshold_expression 'I > 2\s(I)'
_cod_duplicate_entry 7118182
_cod_data_source_file c5cc08215c2.cif
_cod_data_source_block 1B_296K
_cod_original_sg_symbol_H-M P21/n
_cod_database_code 7118475
_shelx_space_group_comment
;
The symmetry employed for this shelxl refinement is uniquely defined
by the following loop, which should always be used as a source of
symmetry information in preference to the above space-group names.
They are only intended as comments.
;
_shelx_estimated_absorpt_t_min 0.678
_shelx_estimated_absorpt_t_max 0.829
_shelxl_version_number 2014/6

loop_
_space_group_symop_operation_xyz
'x, y, z'
'-x+1/2, y+1/2, -z+1/2'
'-x, -y, -z'
'x-1/2, -y-1/2, z-1/2'

loop_
_atom_site_label
_atom_site_type_symbol
_atom_site_fract_x
_atom_site_fract_y
_atom_site_fract_z
_atom_site_U_iso_or_equiv
_atom_site_adp_type
_atom_site_occupancy
_atom_site_site_symmetry_order
_atom_site_calc_flag
_atom_site_refinement_flags_posn
_atom_site_refinement_flags_adp
_atom_site_refinement_flags_occupancy
_atom_site_disorder_assembly
_atom_site_disorder_group
C1 C 0.9009(5) 0.5698(5) 0.22343(18) 0.0962(14) Uani 1 1 d . . . . .
H3 H 1.0151 0.5673 0.2162 0.144 Uiso 1 1 calc R U . . .
H1 H 0.8858 0.5146 0.2541 0.144 Uiso 1 1 calc R U . . .
H2 H 0.8672 0.6712 0.2279 0.144 Uiso 1 1 calc R U . . .
C2 C 0.8372(4) 0.4835(4) 0.13306(17) 0.0793(11) Uani 1 1 d . . . . .
H4 H 0.9352 0.5083 0.1188 0.095 Uiso 1 1 calc R U . . .
C3 C 0.7016(4) 0.4196(4) 0.10860(13) 0.0633(8) Uani 1 1 d . . . . .
C4 C 0.6485(5) 0.3653(4) 0.05882(14) 0.0769(11) Uani 1 1 d . . . . .
H5 H 0.7140 0.3730 0.0312 0.092 Uiso 1 1 calc R U . . .
C5 C 0.4282(8) 0.2524(5) 0.00487(13) 0.1083(18) Uani 1 1 d . . . . .
H6 H 0.5142 0.2292 -0.0178 0.130 Uiso 1 1 calc R U . . .
H7 H 0.3608 0.3313 -0.0108 0.130 Uiso 1 1 calc R U . . .
C6 C 0.3198(8) 0.1118(6) 0.01123(17) 0.1122(18) Uani 1 1 d . . . . .
H9 H 0.2903 0.0706 -0.0223 0.135 Uiso 1 1 calc R U . . .
H8 H 0.3848 0.0376 0.0304 0.135 Uiso 1 1 calc R U . . .
C7 C 0.1737(7) 0.1378(5) 0.03617(15) 0.0925(14) Uani 1 1 d . . . . .
H10 H 0.1045 0.0498 0.0329 0.111 Uiso 1 1 calc R U . . .
H11 H 0.1140 0.2196 0.0194 0.111 Uiso 1 1 calc R U . . .
C8 C 0.1068(4) 0.1240(4) 0.12203(15) 0.0688(9) Uani 1 1 d . . . . .
H12 H 0.0189 0.0614 0.1124 0.083 Uiso 1 1 calc R U . . .
C9 C 0.1418(3) 0.1728(3) 0.17409(13) 0.0569(7) Uani 1 1 d . . . . .
C10 C 0.0813(4) 0.1523(4) 0.22011(15) 0.0713(9) Uani 1 1 d . . . . .
H13 H -0.0074 0.0928 0.2278 0.086 Uiso 1 1 calc R U . . .
C11 C 0.1694(6) 0.2562(6) 0.30779(15) 0.0955(14) Uani 1 1 d . . . . .
H14 H 0.1842 0.1617 0.3247 0.143 Uiso 1 1 calc R U . . .
H15 H 0.0642 0.2970 0.3149 0.143 Uiso 1 1 calc R U . . .
H16 H 0.2552 0.3232 0.3200 0.143 Uiso 1 1 calc R U . . .
C12 C 0.6099(3) 0.0160(3) 0.13838(11) 0.0493(6) Uani 1 1 d . . . . .
C13 C 0.2135(3) 0.5809(3) 0.08240(10) 0.0453(6) Uani 1 1 d . . . . .
Fe1 Fe 0.39123(4) 0.29270(4) 0.11809(2) 0.04335(14) Uani 1 1 d . . . . .
N1 N 0.8016(3) 0.5032(3) 0.18098(12) 0.0659(7) Uani 1 1 d . . . . .
N2 N 0.6483(3) 0.4548(3) 0.18849(10) 0.0529(6) Uani 1 1 d . . . . .
N3 N 0.5890(2) 0.4038(2) 0.14434(9) 0.0462(5) Uani 1 1 d . . . . .
N4 N 0.5049(4) 0.3055(3) 0.05469(10) 0.0635(7) Uani 1 1 d . . . . .
N5 N 0.2051(3) 0.1732(3) 0.09032(10) 0.0598(6) Uani 1 1 d . . . . .
N6 N 0.2735(2) 0.2677(2) 0.18069(8) 0.0438(5) Uani 1 1 d . . . . .
N7 N 0.2952(3) 0.3076(3) 0.22860(9) 0.0513(5) Uani 1 1 d . . . . .
N8 N 0.1763(3) 0.2358(3) 0.25253(10) 0.0613(7) Uani 1 1 d . . . . .
N9 N 0.5162(3) 0.1108(3) 0.13447(9) 0.0522(5) Uani 1 1 d . . . . .
N10 N 0.2747(3) 0.4747(3) 0.09895(9) 0.0491(5) Uani 1 1 d . . . . .
S1 S 0.74235(12) -0.11985(11) 0.14405(5) 0.0851(3) Uani 1 1 d . . . . .
S2 S 0.12191(13) 0.73154(12) 0.06085(4) 0.0816(3) Uani 1 1 d . . . . .

loop_
_atom_site_aniso_label
_atom_site_aniso_U_11
_atom_site_aniso_U_22
_atom_site_aniso_U_33
_atom_site_aniso_U_23
_atom_site_aniso_U_13
_atom_site_aniso_U_12
C1 0.061(2) 0.085(3) 0.136(4) 0.015(3) -0.035(2) -0.0214(19)
C2 0.0483(16) 0.076(2) 0.117(3) 0.026(2) 0.0270(18) -0.0036(15)
C3 0.0590(16) 0.0582(18) 0.076(2) 0.0164(16) 0.0316(15) 0.0069(14)
C4 0.096(3) 0.068(2) 0.072(2) 0.0185(18) 0.0468(19) 0.0179(19)
C5 0.228(6) 0.060(2) 0.0392(17) 0.0024(16) 0.024(2) 0.020(3)
C6 0.180(5) 0.092(4) 0.061(2) -0.018(2) -0.013(3) 0.016(3)
C7 0.143(4) 0.061(2) 0.067(2) -0.0043(18) -0.039(3) -0.004(2)
C8 0.0597(18) 0.0540(19) 0.090(2) 0.0007(17) -0.0132(17) -0.0102(14)
C9 0.0445(13) 0.0487(16) 0.078(2) 0.0072(14) 0.0050(13) -0.0048(11)
C10 0.0561(17) 0.059(2) 0.102(3) 0.0135(19) 0.0285(17) -0.0057(14)
C11 0.112(3) 0.112(4) 0.068(2) 0.027(2) 0.046(2) 0.029(3)
C12 0.0524(14) 0.0423(14) 0.0538(15) 0.0066(11) 0.0072(11) 0.0022(11)
C13 0.0455(12) 0.0484(15) 0.0429(12) 0.0058(11) 0.0100(10) 0.0039(10)
Fe1 0.0515(2) 0.0366(2) 0.0421(2) 0.00406(14) 0.00443(16) 0.00406(14)
N1 0.0408(12) 0.0586(16) 0.098(2) 0.0146(15) 0.0050(12) -0.0061(10)
N2 0.0401(11) 0.0519(14) 0.0665(15) 0.0051(11) 0.0028(10) -0.0035(9)
N3 0.0422(10) 0.0422(12) 0.0557(13) 0.0076(10) 0.0143(9) 0.0029(9)
N4 0.097(2) 0.0499(15) 0.0456(13) 0.0059(11) 0.0182(13) 0.0189(14)
N5 0.0754(16) 0.0408(13) 0.0602(15) -0.0001(11) -0.0181(13) 0.0037(11)
N6 0.0399(10) 0.0421(11) 0.0496(12) 0.0063(9) 0.0046(9) 0.0007(8)
N7 0.0488(12) 0.0579(15) 0.0482(12) 0.0072(10) 0.0111(9) 0.0051(10)
N8 0.0613(14) 0.0614(16) 0.0646(15) 0.0189(13) 0.0279(12) 0.0143(12)
N9 0.0589(13) 0.0424(12) 0.0553(13) 0.0074(10) 0.0043(10) 0.0069(10)
N10 0.0538(12) 0.0421(12) 0.0516(12) 0.0041(10) 0.0044(10) 0.0042(10)
S1 0.0690(5) 0.0622(6) 0.1254(9) 0.0150(5) 0.0154(5) 0.0247(4)
S2 0.0922(7) 0.0718(6) 0.0822(6) 0.0284(5) 0.0156(5) 0.0372(5)

loop_
_atom_type_symbol
_atom_type_description
_atom_type_scat_dispersion_real
_atom_type_scat_dispersion_imag
_atom_type_scat_source
C C 0.0033 0.0016 'International Tables Vol C Tables 4.2.6.8 and 6.1.1.4'
H H 0.0000 0.0000 'International Tables Vol C Tables 4.2.6.8 and 6.1.1.4'
N N 0.0061 0.0033 'International Tables Vol C Tables 4.2.6.8 and 6.1.1.4'
S S 0.1246 0.1234 'International Tables Vol C Tables 4.2.6.8 and 6.1.1.4'
Fe Fe 0.3463 0.8444 'International Tables Vol C Tables 4.2.6.8 and 6.1.1.4'

loop_
_geom_angle_atom_site_label_1
_geom_angle_atom_site_label_2
_geom_angle_atom_site_label_3
_geom_angle
_geom_angle_site_symmetry_1
_geom_angle_site_symmetry_3
N1 C1 H3 109.5 . .
N1 C1 H1 109.5 . .
H3 C1 H1 109.5 . .
N1 C1 H2 109.5 . .
H3 C1 H2 109.5 . .
H1 C1 H2 109.5 . .
N1 C2 C3 106.4(3) . .
N1 C2 H4 126.8 . .
C3 C2 H4 126.8 . .
N3 C3 C2 106.2(3) . .
N3 C3 C4 114.6(3) . .
C2 C3 C4 139.1(3) . .
N4 C4 C3 115.9(3) . .
N4 C4 H5 122.1 . .
C3 C4 H5 122.1 . .
N4 C5 C6 111.9(3) . .
N4 C5 H6 109.2 . .
C6 C5 H6 109.2 . .
N4 C5 H7 109.2 . .
C6 C5 H7 109.2 . .
H6 C5 H7 107.9 . .
C7 C6 C5 114.6(4) . .
C7 C6 H9 108.6 . .
C5 C6 H9 108.6 . .
C7 C6 H8 108.6 . .
C5 C6 H8 108.6 . .
H9 C6 H8 107.6 . .
C6 C7 N5 112.9(4) . .
C6 C7 H10 109.0 . .
N5 C7 H10 109.0 . .
C6 C7 H11 109.0 . .
N5 C7 H11 109.0 . .
H10 C7 H11 107.8 . .
N5 C8 C9 114.9(3) . .
N5 C8 H12 122.6 . .
C9 C8 H12 122.6 . .
C10 C9 N6 107.5(3) . .
C10 C9 C8 138.2(3) . .
N6 C9 C8 114.3(3) . .
N8 C10 C9 105.2(3) . .
N8 C10 H13 127.4 . .
C9 C10 H13 127.4 . .
N8 C11 H14 109.5 . .
N8 C11 H15 109.5 . .
H14 C11 H15 109.5 . .
N8 C11 H16 109.5 . .
H14 C11 H16 109.5 . .
H15 C11 H16 109.5 . .
N9 C12 S1 179.6(3) . .
N10 C13 S2 177.7(2) . .
N10 Fe1 N9 177.00(10) . .
N10 Fe1 N5 90.75(10) . .
N9 Fe1 N5 90.09(10) . .
N10 Fe1 N4 88.91(10) . .
N9 Fe1 N4 88.14(10) . .
N5 Fe1 N4 96.52(13) . .
N10 Fe1 N6 93.18(9) . .
N9 Fe1 N6 89.79(9) . .
N5 Fe1 N6 80.82(11) . .
N4 Fe1 N6 176.64(11) . .
N10 Fe1 N3 92.15(9) . .
N9 Fe1 N3 86.89(9) . .
N5 Fe1 N3 176.25(10) . .
N4 Fe1 N3 81.18(11) . .
N6 Fe1 N3 101.37(9) . .
C2 N1 N2 111.1(3) . .
C2 N1 C1 129.5(3) . .
N2 N1 C1 119.4(3) . .
N3 N2 N1 105.9(2) . .
N2 N3 C3 110.4(2) . .
N2 N3 Fe1 136.76(17) . .
C3 N3 Fe1 112.5(2) . .
C4 N4 C5 122.3(3) . .
C4 N4 Fe1 115.6(2) . .
C5 N4 Fe1 122.2(3) . .
C8 N5 C7 119.0(3) . .
C8 N5 Fe1 116.9(2) . .
C7 N5 Fe1 124.2(3) . .
N7 N6 C9 110.2(2) . .
N7 N6 Fe1 136.79(18) . .
C9 N6 Fe1 112.7(2) . .
N6 N7 N8 105.2(2) . .
C10 N8 N7 111.9(3) . .
C10 N8 C11 129.7(3) . .
N7 N8 C11 118.4(3) . .
C12 N9 Fe1 167.2(2) . .
C13 N10 Fe1 172.3(2) . .

loop_
_geom_bond_atom_site_label_1
_geom_bond_atom_site_label_2
_geom_bond_distance
_geom_bond_site_symmetry_2
C1 N1 1.459(5) .
C1 H3 0.9600 .
C1 H1 0.9600 .
C1 H2 0.9600 .
C2 N1 1.320(5) .
C2 C3 1.364(5) .
C2 H4 0.9300 .
C3 N3 1.361(3) .
C3 C4 1.433(5) .
C4 N4 1.283(5) .
C4 H5 0.9300 .
C5 N4 1.488(5) .
C5 C6 1.554(7) .
C5 H6 0.9700 .
C5 H7 0.9700 .
C6 C7 1.413(7) .
C6 H9 0.9700 .
C6 H8 0.9700 .
C7 N5 1.461(4) .
C7 H10 0.9700 .
C7 H11 0.9700 .
C8 N5 1.271(5) .
C8 C9 1.444(5) .
C8 H12 0.9300 .
C9 C10 1.347(5) .
C9 N6 1.370(3) .
C10 N8 1.339(5) .
C10 H13 0.9300 .
C11 N8 1.466(5) .
C11 H14 0.9600 .
C11 H15 0.9600 .
C11 H16 0.9600 .
C12 N9 1.142(3) .
C12 S1 1.627(3) .
C13 N10 1.147(3) .
C13 S2 1.626(3) .
Fe1 N10 1.937(2) .
Fe1 N9 1.956(2) .
Fe1 N5 1.956(3) .
Fe1 N4 1.960(3) .
Fe1 N6 1.968(2) .
Fe1 N3 1.976(2) .
N1 N2 1.347(3) .
N2 N3 1.307(3) .
N6 N7 1.307(3) .
N7 N8 1.351(3) .

loop_
_geom_torsion_atom_site_label_1
_geom_torsion_atom_site_label_2
_geom_torsion_atom_site_label_3
_geom_torsion_atom_site_label_4
_geom_torsion
_geom_torsion_site_symmetry_1
_geom_torsion_site_symmetry_2
_geom_torsion_site_symmetry_3
_geom_torsion_site_symmetry_4
N1 C2 C3 N3 -0.1(4) . . . .
N1 C2 C3 C4 -178.9(4) . . . .
N3 C3 C4 N4 -1.9(5) . . . .
C2 C3 C4 N4 176.8(4) . . . .
N4 C5 C6 C7 69.2(5) . . . .
C5 C6 C7 N5 -69.2(5) . . . .
N5 C8 C9 C10 -178.5(4) . . . .
N5 C8 C9 N6 1.6(4) . . . .
N6 C9 C10 N8 0.6(3) . . . .
C8 C9 C10 N8 -179.3(4) . . . .
C3 C2 N1 N2 -0.1(4) . . . .
C3 C2 N1 C1 -178.6(3) . . . .
C2 N1 N2 N3 0.3(3) . . . .
C1 N1 N2 N3 179.0(3) . . . .
N1 N2 N3 C3 -0.4(3) . . . .
N1 N2 N3 Fe1 171.7(2) . . . .
C2 C3 N3 N2 0.3(3) . . . .
C4 C3 N3 N2 179.5(3) . . . .
C2 C3 N3 Fe1 -173.8(2) . . . .
C4 C3 N3 Fe1 5.3(3) . . . .
C3 C4 N4 C5 176.2(3) . . . .
C3 C4 N4 Fe1 -2.5(4) . . . .
C6 C5 N4 C4 146.1(4) . . . .
C6 C5 N4 Fe1 -35.3(5) . . . .
C9 C8 N5 C7 -176.2(3) . . . .
C9 C8 N5 Fe1 3.9(4) . . . .
C6 C7 N5 C8 -142.9(4) . . . .
C6 C7 N5 Fe1 37.0(5) . . . .
C10 C9 N6 N7 -0.7(3) . . . .
C8 C9 N6 N7 179.2(2) . . . .
C10 C9 N6 Fe1 173.9(2) . . . .
C8 C9 N6 Fe1 -6.2(3) . . . .
C9 N6 N7 N8 0.5(3) . . . .
Fe1 N6 N7 N8 -172.2(2) . . . .
C9 C10 N8 N7 -0.4(4) . . . .
C9 C10 N8 C11 -179.4(3) . . . .
N6 N7 N8 C10 -0.1(3) . . . .
N6 N7 N8 C11 179.1(3) . . . .
